data_2106890
loop_
_publ_author_name
'Takagi, S.'
'Joesten, M.D.'
'Lenhert, P.G.'

_publ_section_title
;
 The structure of two crystals of rubidium lead hexanitrocuprate(II)
;
_journal_name_full 'Acta Crystallographica B (24,1968-38,1982)'
_journal_page_first 1278
_journal_page_last 1281
_journal_volume 32
_journal_year 1976
_chemical_formula_sum 'Cu N6 O12 Pb Rb2'
_chemical_name_systematic 'Rb2 Pb (Cu (N O2)6)'
_space_group_IT_number 69
_symmetry_space_group_name_Hall '-F 2 2'
_symmetry_space_group_name_H-M 'F m m m'
_cell_angle_alpha 90
_cell_angle_beta 90
_cell_angle_gamma 90
_cell_formula_units_Z 4
_cell_length_a 10.8296
_cell_length_b 10.8196
_cell_length_c 10.6113
_cell_volume 1243.347
_citation_journal_id_ASTM ACBCAR
_cod_data_source_file Takagi_ACBCAR_1976_262.cif
_cod_data_source_block Cu1N6O12Pb1Rb2
_cod_original_formula_sum 'Cu1 N6 O12 Pb1 Rb2'
_cod_database_code 2106890

loop_
_symmetry_equiv_pos_as_xyz
x,y,z
-x,-y,z
x,-y,-z
-x,y,-z
-x,-y,-z
x,y,-z
-x,y,z
x,-y,z
x,y+1/2,z+1/2
-x,-y+1/2,z+1/2
x,-y+1/2,-z+1/2
-x,y+1/2,-z+1/2
-x,-y+1/2,-z+1/2
x,y+1/2,-z+1/2
-x,y+1/2,z+1/2
x,-y+1/2,z+1/2
x+1/2,y,z+1/2
-x+1/2,-y,z+1/2
x+1/2,-y,-z+1/2
-x+1/2,y,-z+1/2
-x+1/2,-y,-z+1/2
x+1/2,y,-z+1/2
-x+1/2,y,z+1/2
x+1/2,-y,z+1/2
x+1/2,y+1/2,z
-x+1/2,-y+1/2,z
x+1/2,-y+1/2,-z
-x+1/2,y+1/2,-z
-x+1/2,-y+1/2,-z
x+1/2,y+1/2,-z
-x+1/2,y+1/2,z
x+1/2,-y+1/2,z

loop_
_atom_site_label
_atom_site_type_symbol
_atom_site_fract_x
_atom_site_fract_y
_atom_site_fract_z
_atom_site_occupancy
_atom_site_U_iso_or_equiv
N2 N+3 0 0.20114 0 1 0.0
Cu1 Cu+2 0 0 0 1 0.0
O3 O-2 0.26217 0 0.09929 1 0.0
Pb1 Pb+2 0 0 0.5 1 0.0
O2 O-2 0.09747 0.26136 0 1 0.0
Rb1 Rb+1 0.25 0.25 0.25 1 0.0
O1 O-2 0 0.09809 0.25504 1 0.0
N1 N+3 0 0 0.1944 1 0.0
N3 N+3 0.19998 0 0 1 0.0
